data_1574223
loop_
_publ_author_name
'Dang, Vinh Q.'
'Jiang, Chenggang'
'Teets, Thomas S.'

_publ_section_title
;
 Enhanced blue phosphorescence in platinum acetylide complexes via a
 secondary heavy metal and anion-controlled aggregation
;
_journal_issue 17
_journal_name_full 'Chemical Science'
_journal_page_first 7302
_journal_page_last 7310
_journal_paper_doi 10.1039/D5SC00172B
_journal_volume 16
_journal_year 2025
_chemical_formula_sum 'C50 H56 Ag2 Cl4 F12 N8 P2 Pt2'
_chemical_formula_weight 1806.68
_space_group_crystal_system monoclinic
_space_group_IT_number 14
_space_group_name_Hall '-P 2yn'
_space_group_name_H-M_alt 'P 1 21/n 1'
_atom_sites_solution_hydrogens geom
_audit_creation_method SHELXL-2014/7
_audit_update_record
;
2024-11-08 deposited with the CCDC.	2025-03-18 downloaded from the CCDC.
;
_cell_angle_alpha 90
_cell_angle_beta 101.158(5)
_cell_angle_gamma 90
_cell_formula_units_Z 2
_cell_length_a 11.611(5)
_cell_length_b 13.011(6)
_cell_length_c 21.235(9)
_cell_measurement_reflns_used 3136
_cell_measurement_temperature 123(2)
_cell_measurement_theta_max 24.37
_cell_measurement_theta_min 2.20
_cell_volume 3147(2)
_computing_cell_refinement 'Bruker SAINT'
_computing_data_collection 'Bruker APEX2'
_computing_data_reduction 'Bruker SAINT'
_computing_molecular_graphics 'Bruker SHELXTL'
_computing_publication_material 'Bruker SHELXTL'
_computing_structure_refinement 'SHELXL-2014/7 (Sheldrick, 2014)'
_computing_structure_solution 'SHELXS-97 (Sheldrick 2008)'
_diffrn_ambient_temperature 123(2)
_diffrn_measured_fraction_theta_full 1.000
_diffrn_measured_fraction_theta_max 1.000
_diffrn_measurement_device_type 'Bruker APEX-II CCD'
_diffrn_measurement_method '\f and \w scans'
_diffrn_radiation_type MoK\a
_diffrn_radiation_wavelength 0.71073
_diffrn_reflns_av_R_equivalents 0.0506
_diffrn_reflns_av_unetI/netI 0.0640
_diffrn_reflns_Laue_measured_fraction_full 1.000
_diffrn_reflns_Laue_measured_fraction_max 1.000
_diffrn_reflns_limit_h_max 13
_diffrn_reflns_limit_h_min -10
_diffrn_reflns_limit_k_max 12
_diffrn_reflns_limit_k_min -15
_diffrn_reflns_limit_l_max 25
_diffrn_reflns_limit_l_min -25
_diffrn_reflns_number 15284
_diffrn_reflns_point_group_measured_fraction_full 1.000
_diffrn_reflns_point_group_measured_fraction_max 1.000
_diffrn_reflns_theta_full 25.028
_diffrn_reflns_theta_max 25.027
_diffrn_reflns_theta_min 1.845
_exptl_absorpt_coefficient_mu 5.340
_exptl_absorpt_correction_T_max 0.7456
_exptl_absorpt_correction_T_min 0.5620
_exptl_absorpt_correction_type multi-scan
_exptl_absorpt_process_details sadabs
_exptl_crystal_colour colourless
_exptl_crystal_density_diffrn 1.906
_exptl_crystal_description Block
_exptl_crystal_F_000 1736
_exptl_crystal_size_max 0.210
_exptl_crystal_size_mid 0.090
_exptl_crystal_size_min 0.080
_refine_diff_density_max 1.939
_refine_diff_density_min -1.936
_refine_diff_density_rms 0.182
_refine_ls_extinction_method none
_refine_ls_goodness_of_fit_ref 1.057
_refine_ls_hydrogen_treatment constr
_refine_ls_matrix_type full
_refine_ls_number_parameters 361
_refine_ls_number_reflns 5558
_refine_ls_number_restraints 0
_refine_ls_restrained_S_all 1.057
_refine_ls_R_factor_all 0.0625
_refine_ls_R_factor_gt 0.0480
_refine_ls_shift/su_max 0.000
_refine_ls_shift/su_mean 0.000
_refine_ls_structure_factor_coef Fsqd
_refine_ls_weighting_details 'w=1/[\s^2^(Fo^2^)+(0.0100P)^2^+37.2103P] where P=(Fo^2^+2Fc^2^)/3'
_refine_ls_weighting_scheme calc
_refine_ls_wR_factor_gt 0.0936
_refine_ls_wR_factor_ref 0.0988
_reflns_Friedel_coverage 0.000
_reflns_number_gt 4517
_reflns_number_total 5558
_reflns_threshold_expression 'I > 2\s(I)'
_cod_data_source_file d5sc00172b2.cif
_cod_data_source_block 1-AgPF6
_cod_depositor_comments 'Adding full bibliography for 1574222--1574225.cif.'
_cod_original_sg_symbol_H-M 'P 21/n'
_cod_database_code 1574223
_shelx_shelxl_version_number 2014/7
_shelx_space_group_comment
; 
The symmetry employed for this shelxl refinement is uniquely defined 
by the following loop, which should always be used as a source of 
symmetry information in preference to the above space-group names. 
They are only intended as comments. 
;
_shelx_estimated_absorpt_t_min 0.400
_shelx_estimated_absorpt_t_max 0.675

loop_
_space_group_symop_operation_xyz
'x, y, z'
'-x+1/2, y+1/2, -z+1/2'
'-x, -y, -z'
'x-1/2, -y-1/2, z-1/2'

loop_
_atom_site_label
_atom_site_type_symbol
_atom_site_fract_x
_atom_site_fract_y
_atom_site_fract_z
_atom_site_U_iso_or_equiv
_atom_site_adp_type
_atom_site_occupancy
_atom_site_site_symmetry_order
_atom_site_calc_flag
_atom_site_refinement_flags_posn
_atom_site_refinement_flags_adp
_atom_site_refinement_flags_occupancy
_atom_site_disorder_assembly
_atom_site_disorder_group
P1S P 0.2453(2) 0.86319(18) 0.63280(11) 0.0228(5) Uani 1 1 d . . . . .
Ag1 Ag 0.54487(6) 0.38424(6) 0.46269(3) 0.03041(19) Uani 1 1 d . . . . .
Pt1 Pt 0.19918(3) 0.53341(3) 0.50820(2) 0.01896(10) Uani 1 1 d . . . . .
Cl1S Cl 0.2915(3) 0.1364(3) 0.3425(2) 0.0756(11) Uani 1 1 d . . . . .
Cl2S Cl 0.3286(3) 0.2961(3) 0.25376(18) 0.0710(10) Uani 1 1 d . . . . .
F1S F 0.2767(5) 0.8310(5) 0.7067(3) 0.0478(16) Uani 1 1 d . . . . .
F2S F 0.2131(5) 0.8970(4) 0.5594(2) 0.0331(13) Uani 1 1 d . . . . .
F3S F 0.3810(5) 0.8602(5) 0.6286(3) 0.0483(16) Uani 1 1 d . . . . .
F4S F 0.1087(5) 0.8678(5) 0.6364(3) 0.0416(15) Uani 1 1 d . . . . .
F5S F 0.2315(6) 0.7452(4) 0.6125(3) 0.0479(16) Uani 1 1 d . . . . .
F6S F 0.2578(5) 0.9822(4) 0.6525(3) 0.0435(15) Uani 1 1 d . . . . .
N1 N 0.0594(6) 0.7282(5) 0.4518(3) 0.0213(16) Uani 1 1 d . . . . .
N2 N 0.0676(6) 0.5408(6) 0.6234(3) 0.0233(16) Uani 1 1 d . . . . .
N3 N 0.5224(6) 0.4599(6) 0.3684(3) 0.0215(16) Uani 1 1 d . . . . .
N4 N 0.5179(6) 0.2481(6) 0.5191(3) 0.0236(17) Uani 1 1 d . . . . .
C1S C 0.3695(11) 0.2477(10) 0.3333(7) 0.071(4) Uani 1 1 d . . . . .
H1SA H 0.4546 0.2326 0.3427 0.086 Uiso 1 1 calc R U . . .
H1SB H 0.3536 0.3004 0.3641 0.086 Uiso 1 1 calc R U . . .
C10 C 0.1122(8) 0.6587(7) 0.4734(4) 0.025(2) Uani 1 1 d . . . . .
C11 C -0.0800(9) 0.8521(7) 0.4759(5) 0.033(2) Uani 1 1 d . . . . .
H11A H -0.1307 0.9104 0.4598 0.050 Uiso 1 1 calc R U . . .
H11B H -0.1282 0.7957 0.4873 0.050 Uiso 1 1 calc R U . . .
H11C H -0.0231 0.8733 0.5140 0.050 Uiso 1 1 calc R U . . .
C12 C 0.0668(8) 0.8983(8) 0.4063(5) 0.033(2) Uani 1 1 d . . . . .
H12A H 0.0202 0.9575 0.3876 0.050 Uiso 1 1 calc R U . . .
H12B H 0.1219 0.9200 0.4450 0.050 Uiso 1 1 calc R U . . .
H12C H 0.1106 0.8705 0.3751 0.050 Uiso 1 1 calc R U . . .
C13 C -0.0987(8) 0.7762(7) 0.3646(5) 0.033(2) Uani 1 1 d . . . . .
H13A H -0.1491 0.8326 0.3449 0.050 Uiso 1 1 calc R U . . .
H13B H -0.0536 0.7494 0.3336 0.050 Uiso 1 1 calc R U . . .
H13C H -0.1475 0.7213 0.3771 0.050 Uiso 1 1 calc R U . . .
C14 C -0.0147(7) 0.8158(7) 0.4238(4) 0.025(2) Uani 1 1 d . . . . .
C20 C 0.1143(7) 0.5331(7) 0.5802(4) 0.0214(19) Uani 1 1 d . . . . .
C21 C -0.0843(8) 0.6499(7) 0.6474(5) 0.030(2) Uani 1 1 d . . . . .
H21A H -0.1268 0.6723 0.6806 0.046 Uiso 1 1 calc R U . . .
H21B H -0.0458 0.7092 0.6319 0.046 Uiso 1 1 calc R U . . .
H21C H -0.1396 0.6192 0.6116 0.046 Uiso 1 1 calc R U . . .
C22 C 0.0996(9) 0.6185(8) 0.7284(5) 0.037(2) Uani 1 1 d . . . . .
H22A H 0.0625 0.6395 0.7640 0.056 Uiso 1 1 calc R U . . .
H22B H 0.1614 0.5681 0.7436 0.056 Uiso 1 1 calc R U . . .
H22C H 0.1340 0.6788 0.7114 0.056 Uiso 1 1 calc R U . . .
C23 C -0.0453(9) 0.4751(8) 0.6990(5) 0.036(2) Uani 1 1 d . . . . .
H23A H -0.0857 0.4935 0.7339 0.054 Uiso 1 1 calc R U . . .
H23B H -0.1016 0.4445 0.6636 0.054 Uiso 1 1 calc R U . . .
H23C H 0.0171 0.4254 0.7148 0.054 Uiso 1 1 calc R U . . .
C24 C 0.0077(8) 0.5707(7) 0.6755(4) 0.025(2) Uani 1 1 d . . . . .
C30 C 0.2985(8) 0.5399(6) 0.4416(4) 0.0239(19) Uani 1 1 d . . . . .
C31 C 0.3614(7) 0.5387(7) 0.4025(4) 0.0233(19) Uani 1 1 d . . . . .
C32 C 0.4376(7) 0.5329(7) 0.3567(4) 0.0191(18) Uani 1 1 d . . . . .
C33 C 0.4247(8) 0.5972(8) 0.3039(5) 0.033(2) Uani 1 1 d . . . . .
H33A H 0.3646 0.6478 0.2969 0.040 Uiso 1 1 calc R U . . .
C34 C 0.5006(8) 0.5866(8) 0.2616(5) 0.034(2) Uani 1 1 d . . . . .
H34A H 0.4944 0.6307 0.2254 0.040 Uiso 1 1 calc R U . . .
C35 C 0.5854(8) 0.5113(7) 0.2727(4) 0.030(2) Uani 1 1 d . . . . .
H35A H 0.6377 0.5016 0.2439 0.036 Uiso 1 1 calc R U . . .
C36 C 0.5930(8) 0.4500(7) 0.3266(4) 0.026(2) Uani 1 1 d . . . . .
H36A H 0.6519 0.3983 0.3340 0.032 Uiso 1 1 calc R U . . .
C40 C 0.2871(7) 0.4055(7) 0.5340(4) 0.023(2) Uani 1 1 d . . . . .
C41 C 0.3493(7) 0.3282(7) 0.5434(4) 0.0200(19) Uani 1 1 d . . . . .
C42 C 0.4285(7) 0.2441(7) 0.5515(4) 0.0195(19) Uani 1 1 d . . . . .
C43 C 0.4142(8) 0.1600(7) 0.5899(5) 0.029(2) Uani 1 1 d . . . . .
H43A H 0.3497 0.1573 0.6114 0.034 Uiso 1 1 calc R U . . .
C44 C 0.4945(8) 0.0805(8) 0.5964(5) 0.037(3) Uani 1 1 d . . . . .
H44A H 0.4868 0.0232 0.6231 0.044 Uiso 1 1 calc R U . . .
C45 C 0.5861(9) 0.0857(8) 0.5637(5) 0.039(3) Uani 1 1 d . . . . .
H45A H 0.6422 0.0319 0.5671 0.046 Uiso 1 1 calc R U . . .
C46 C 0.5943(8) 0.1687(7) 0.5268(5) 0.031(2) Uani 1 1 d . . . . .
H46A H 0.6580 0.1715 0.5047 0.037 Uiso 1 1 calc R U . . .

loop_
_atom_site_aniso_label
_atom_site_aniso_U_11
_atom_site_aniso_U_22
_atom_site_aniso_U_33
_atom_site_aniso_U_23
_atom_site_aniso_U_13
_atom_site_aniso_U_12
P1S 0.0280(13) 0.0193(12) 0.0220(12) -0.0005(10) 0.0068(10) 0.0011(10)
Ag1 0.0284(4) 0.0359(4) 0.0283(4) 0.0150(3) 0.0089(3) 0.0050(3)
Pt1 0.02217(18) 0.01530(17) 0.02076(18) 0.00049(15) 0.00753(13) 0.00449(15)
Cl1S 0.067(2) 0.0397(19) 0.109(3) 0.0165(19) -0.011(2) 0.0036(16)
Cl2S 0.074(2) 0.069(2) 0.077(2) -0.0118(19) 0.0322(19) -0.0236(18)
F1S 0.064(4) 0.055(4) 0.020(3) 0.011(3) -0.004(3) -0.005(3)
F2S 0.042(3) 0.042(3) 0.016(3) 0.002(2) 0.007(2) 0.007(3)
F3S 0.026(3) 0.062(4) 0.055(4) 0.013(3) 0.005(3) 0.009(3)
F4S 0.033(3) 0.055(4) 0.039(3) 0.003(3) 0.013(3) 0.001(3)
F5S 0.076(4) 0.016(3) 0.049(4) -0.005(3) 0.005(3) 0.001(3)
F6S 0.063(4) 0.020(3) 0.051(4) -0.009(3) 0.019(3) -0.010(3)
N1 0.026(4) 0.010(4) 0.028(4) -0.003(3) 0.005(3) 0.011(3)
N2 0.019(4) 0.025(4) 0.027(4) 0.002(4) 0.006(3) 0.002(3)
N3 0.023(4) 0.022(4) 0.021(4) 0.004(3) 0.007(3) -0.002(3)
N4 0.026(4) 0.020(4) 0.024(4) 0.006(3) 0.004(3) 0.005(3)
C1S 0.042(7) 0.049(8) 0.116(13) 0.015(8) -0.003(8) -0.006(6)
C10 0.027(5) 0.022(5) 0.032(5) -0.016(4) 0.017(4) -0.007(4)
C11 0.044(6) 0.027(5) 0.028(5) 0.002(4) 0.005(5) 0.014(4)
C12 0.031(5) 0.039(6) 0.029(5) 0.003(5) 0.002(4) 0.005(4)
C13 0.037(6) 0.027(6) 0.035(6) 0.002(4) 0.006(5) 0.012(4)
C14 0.022(5) 0.028(5) 0.023(5) 0.000(4) 0.001(4) 0.008(4)
C20 0.014(4) 0.017(4) 0.032(5) 0.000(4) 0.001(4) 0.000(4)
C21 0.026(5) 0.026(5) 0.040(6) -0.005(4) 0.010(4) 0.006(4)
C22 0.042(6) 0.042(7) 0.030(6) -0.005(5) 0.013(5) -0.007(5)
C23 0.047(6) 0.030(6) 0.038(6) 0.000(5) 0.024(5) -0.008(5)
C24 0.030(5) 0.024(5) 0.023(5) -0.004(4) 0.014(4) 0.002(4)
C30 0.036(5) 0.007(4) 0.032(5) 0.000(4) 0.014(4) 0.002(4)
C31 0.023(5) 0.019(5) 0.029(5) -0.005(4) 0.006(4) -0.001(4)
C32 0.019(4) 0.018(4) 0.020(4) 0.003(4) 0.004(3) 0.002(4)
C33 0.034(6) 0.030(6) 0.037(6) 0.012(5) 0.012(5) 0.011(4)
C34 0.038(6) 0.041(6) 0.025(5) 0.015(5) 0.013(4) 0.005(5)
C35 0.033(5) 0.033(6) 0.028(5) 0.001(4) 0.016(4) 0.001(4)
C36 0.028(5) 0.021(5) 0.033(5) -0.001(4) 0.012(4) -0.003(4)
C40 0.016(4) 0.032(6) 0.021(5) 0.004(4) 0.005(4) -0.002(4)
C41 0.022(5) 0.022(5) 0.018(5) 0.001(4) 0.009(4) 0.003(4)
C42 0.017(4) 0.019(5) 0.022(5) -0.004(4) 0.003(4) -0.001(3)
C43 0.034(5) 0.021(5) 0.035(6) 0.006(4) 0.016(4) 0.001(4)
C44 0.038(6) 0.027(6) 0.047(7) 0.019(5) 0.013(5) 0.006(4)
C45 0.036(6) 0.038(6) 0.046(7) 0.004(5) 0.018(5) 0.010(5)
C46 0.029(5) 0.033(6) 0.035(6) -0.001(5) 0.015(4) 0.009(4)

loop_
_atom_type_symbol
_atom_type_description
_atom_type_scat_dispersion_real
_atom_type_scat_dispersion_imag
_atom_type_scat_source
C C 0.0033 0.0016 'International Tables Vol C Tables 4.2.6.8 and 6.1.1.4'
H H 0.0000 0.0000 'International Tables Vol C Tables 4.2.6.8 and 6.1.1.4'
Ag Ag -0.8971 1.1015 'International Tables Vol C Tables 4.2.6.8 and 6.1.1.4'
Cl Cl 0.1484 0.1585 'International Tables Vol C Tables 4.2.6.8 and 6.1.1.4'
F F 0.0171 0.0103 'International Tables Vol C Tables 4.2.6.8 and 6.1.1.4'
N N 0.0061 0.0033 'International Tables Vol C Tables 4.2.6.8 and 6.1.1.4'
P P 0.1023 0.0942 'International Tables Vol C Tables 4.2.6.8 and 6.1.1.4'
Pt Pt -1.7033 8.3905 'International Tables Vol C Tables 4.2.6.8 and 6.1.1.4'

loop_
_geom_angle_atom_site_label_1
_geom_angle_atom_site_label_2
_geom_angle_atom_site_label_3
_geom_angle
_geom_angle_site_symmetry_1
_geom_angle_site_symmetry_3
_geom_angle_publ_flag
F2S P1S F5S 90.6(3) . . ?
F2S P1S F3S 90.0(3) . . ?
F5S P1S F3S 90.6(4) . . ?
F2S P1S F1S 179.0(4) . . ?
F5S P1S F1S 90.3(3) . . ?
F3S P1S F1S 90.5(3) . . ?
F2S P1S F6S 88.9(3) . . ?
F5S P1S F6S 179.3(4) . . ?
F3S P1S F6S 89.9(3) . . ?
F1S P1S F6S 90.3(3) . . ?
F2S P1S F4S 89.4(3) . . ?
F5S P1S F4S 90.0(3) . . ?
F3S P1S F4S 179.2(4) . . ?
F1S P1S F4S 90.1(3) . . ?
F6S P1S F4S 89.5(3) . . ?
N4 Ag1 N3 148.6(3) . . ?
N4 Ag1 C30 91.8(3) . 3_666 ?
N3 Ag1 C30 118.4(3) . 3_666 ?
N4 Ag1 Pt1 113.70(19) . 3_666 ?
N3 Ag1 Pt1 88.14(18) . 3_666 ?
C30 Ag1 Pt1 39.52(18) 3_666 3_666 ?
C20 Pt1 C40 95.3(3) . . ?
C20 Pt1 C10 89.8(3) . . ?
C40 Pt1 C10 174.3(3) . . ?
C20 Pt1 C30 174.2(4) . . ?
C40 Pt1 C30 83.9(3) . . ?
C10 Pt1 C30 91.3(3) . . ?
C20 Pt1 Ag1 116.7(2) . 3_666 ?
C40 Pt1 Ag1 79.2(2) . 3_666 ?
C10 Pt1 Ag1 100.9(2) . 3_666 ?
C30 Pt1 Ag1 57.5(3) . 3_666 ?
C10 N1 C14 177.2(9) . . ?
C20 N2 C24 169.5(9) . . ?
C36 N3 C32 117.8(7) . . ?
C36 N3 Ag1 125.9(6) . . ?
C32 N3 Ag1 115.7(5) . . ?
C46 N4 C42 117.4(8) . . ?
C46 N4 Ag1 121.5(6) . . ?
C42 N4 Ag1 120.9(6) . . ?
Cl1S C1S Cl2S 110.6(8) . . ?
Cl1S C1S H1SA 109.5 . . ?
Cl2S C1S H1SA 109.5 . . ?
Cl1S C1S H1SB 109.5 . . ?
Cl2S C1S H1SB 109.5 . . ?
H1SA C1S H1SB 108.1 . . ?
N1 C10 Pt1 177.3(8) . . ?
C14 C11 H11A 109.5 . . ?
C14 C11 H11B 109.5 . . ?
H11A C11 H11B 109.5 . . ?
C14 C11 H11C 109.5 . . ?
H11A C11 H11C 109.5 . . ?
H11B C11 H11C 109.5 . . ?
C14 C12 H12A 109.5 . . ?
C14 C12 H12B 109.5 . . ?
H12A C12 H12B 109.5 . . ?
C14 C12 H12C 109.5 . . ?
H12A C12 H12C 109.5 . . ?
H12B C12 H12C 109.5 . . ?
C14 C13 H13A 109.5 . . ?
C14 C13 H13B 109.5 . . ?
H13A C13 H13B 109.5 . . ?
C14 C13 H13C 109.5 . . ?
H13A C13 H13C 109.5 . . ?
H13B C13 H13C 109.5 . . ?
N1 C14 C12 107.5(7) . . ?
N1 C14 C13 107.5(7) . . ?
C12 C14 C13 111.4(8) . . ?
N1 C14 C11 106.1(7) . . ?
C12 C14 C11 112.1(8) . . ?
C13 C14 C11 111.9(7) . . ?
N2 C20 Pt1 174.6(8) . . ?
C24 C21 H21A 109.5 . . ?
C24 C21 H21B 109.5 . . ?
H21A C21 H21B 109.5 . . ?
C24 C21 H21C 109.5 . . ?
H21A C21 H21C 109.5 . . ?
H21B C21 H21C 109.5 . . ?
C24 C22 H22A 109.5 . . ?
C24 C22 H22B 109.5 . . ?
H22A C22 H22B 109.5 . . ?
C24 C22 H22C 109.5 . . ?
H22A C22 H22C 109.5 . . ?
H22B C22 H22C 109.5 . . ?
C24 C23 H23A 109.5 . . ?
C24 C23 H23B 109.5 . . ?
H23A C23 H23B 109.5 . . ?
C24 C23 H23C 109.5 . . ?
H23A C23 H23C 109.5 . . ?
H23B C23 H23C 109.5 . . ?
N2 C24 C23 108.2(7) . . ?
N2 C24 C21 106.4(7) . . ?
C23 C24 C21 112.7(8) . . ?
N2 C24 C22 107.3(7) . . ?
C23 C24 C22 111.3(8) . . ?
C21 C24 C22 110.5(8) . . ?
C31 C30 Pt1 176.3(8) . . ?
C31 C30 Ag1 96.7(7) . 3_666 ?
Pt1 C30 Ag1 82.9(3) . 3_666 ?
C30 C31 C32 177.6(10) . . ?
N3 C32 C33 122.2(7) . . ?
N3 C32 C31 115.6(7) . . ?
C33 C32 C31 122.2(8) . . ?
C32 C33 C34 119.0(9) . . ?
C32 C33 H33A 120.5 . . ?
C34 C33 H33A 120.5 . . ?
C35 C34 C33 118.9(9) . . ?
C35 C34 H34A 120.5 . . ?
C33 C34 H34A 120.5 . . ?
C34 C35 C36 118.8(8) . . ?
C34 C35 H35A 120.6 . . ?
C36 C35 H35A 120.6 . . ?
N3 C36 C35 123.3(9) . . ?
N3 C36 H36A 118.4 . . ?
C35 C36 H36A 118.4 . . ?
C41 C40 Pt1 171.5(7) . . ?
C40 C41 C42 174.7(9) . . ?
N4 C42 C43 121.2(8) . . ?
N4 C42 C41 116.8(8) . . ?
C43 C42 C41 122.0(8) . . ?
C44 C43 C42 119.5(8) . . ?
C44 C43 H43A 120.2 . . ?
C42 C43 H43A 120.2 . . ?
C45 C44 C43 118.9(9) . . ?
C45 C44 H44A 120.5 . . ?
C43 C44 H44A 120.5 . . ?
C46 C45 C44 118.7(9) . . ?
C46 C45 H45A 120.6 . . ?
C44 C45 H45A 120.6 . . ?
C45 C46 N4 124.3(8) . . ?
C45 C46 H46A 117.9 . . ?
N4 C46 H46A 117.9 . . ?

loop_
_geom_bond_atom_site_label_1
_geom_bond_atom_site_label_2
_geom_bond_distance
_geom_bond_site_symmetry_2
_geom_bond_publ_flag
P1S F2S 1.593(5) . ?
P1S F5S 1.594(6) . ?
P1S F3S 1.595(6) . ?
P1S F1S 1.598(6) . ?
P1S F6S 1.603(6) . ?
P1S F4S 1.604(6) . ?
Ag1 N4 2.195(7) . ?
Ag1 N3 2.201(7) . ?
Ag1 C30 2.642(9) 3_666 ?
Ag1 Pt1 3.1065(14) 3_666 ?
Pt1 C20 1.973(9) . ?
Pt1 C40 1.974(9) . ?
Pt1 C10 1.983(10) . ?
Pt1 C30 1.992(8) . ?
Pt1 Ag1 3.1065(14) 3_666 ?
Cl1S C1S 1.738(13) . ?
Cl2S C1S 1.778(15) . ?
N1 C10 1.138(11) . ?
N1 C14 1.482(11) . ?
N2 C20 1.156(10) . ?
N2 C24 1.468(10) . ?
N3 C36 1.327(10) . ?
N3 C32 1.356(11) . ?
N4 C46 1.351(11) . ?
N4 C42 1.352(10) . ?
C1S H1SA 0.9900 . ?
C1S H1SB 0.9900 . ?
C11 C14 1.532(12) . ?
C11 H11A 0.9800 . ?
C11 H11B 0.9800 . ?
C11 H11C 0.9800 . ?
C12 C14 1.523(13) . ?
C12 H12A 0.9800 . ?
C12 H12B 0.9800 . ?
C12 H12C 0.9800 . ?
C13 C14 1.525(13) . ?
C13 H13A 0.9800 . ?
C13 H13B 0.9800 . ?
C13 H13C 0.9800 . ?
C21 C24 1.521(12) . ?
C21 H21A 0.9800 . ?
C21 H21B 0.9800 . ?
C21 H21C 0.9800 . ?
C22 C24 1.524(13) . ?
C22 H22A 0.9800 . ?
C22 H22B 0.9800 . ?
C22 H22C 0.9800 . ?
C23 C24 1.515(12) . ?
C23 H23A 0.9800 . ?
C23 H23B 0.9800 . ?
C23 H23C 0.9800 . ?
C30 C31 1.208(11) . ?
C30 Ag1 2.641(9) 3_666 ?
C31 C32 1.437(11) . ?
C32 C33 1.383(12) . ?
C33 C34 1.383(12) . ?
C33 H33A 0.9500 . ?
C34 C35 1.376(13) . ?
C34 H34A 0.9500 . ?
C35 C36 1.384(13) . ?
C35 H35A 0.9500 . ?
C36 H36A 0.9500 . ?
C40 C41 1.233(12) . ?
C41 C42 1.418(12) . ?
C42 C43 1.393(12) . ?
C43 C44 1.381(13) . ?
C43 H43A 0.9500 . ?
C44 C45 1.380(13) . ?
C44 H44A 0.9500 . ?
C45 C46 1.349(14) . ?
C45 H45A 0.9500 . ?
C46 H46A 0.9500 . ?

loop_
_geom_torsion_atom_site_label_1
_geom_torsion_atom_site_label_2
_geom_torsion_atom_site_label_3
_geom_torsion_atom_site_label_4
_geom_torsion
_geom_torsion_site_symmetry_1
_geom_torsion_site_symmetry_2
_geom_torsion_site_symmetry_3
_geom_torsion_site_symmetry_4
_geom_torsion_publ_flag
C20 N2 C24 C23 164(4) . . . . ?
C20 N2 C24 C21 42(5) . . . . ?
C20 N2 C24 C22 -76(5) . . . . ?
C36 N3 C32 C33 -1.1(13) . . . . ?
Ag1 N3 C32 C33 170.3(7) . . . . ?
C36 N3 C32 C31 178.4(8) . . . . ?
Ag1 N3 C32 C31 -10.1(10) . . . . ?
N3 C32 C33 C34 0.1(15) . . . . ?
C31 C32 C33 C34 -179.5(9) . . . . ?
C32 C33 C34 C35 1.1(15) . . . . ?
C33 C34 C35 C36 -1.2(15) . . . . ?
C32 N3 C36 C35 1.0(13) . . . . ?
Ag1 N3 C36 C35 -169.5(7) . . . . ?
C34 C35 C36 N3 0.2(15) . . . . ?
C46 N4 C42 C43 -1.7(13) . . . . ?
Ag1 N4 C42 C43 -176.9(7) . . . . ?
C46 N4 C42 C41 179.6(8) . . . . ?
Ag1 N4 C42 C41 4.4(11) . . . . ?
N4 C42 C43 C44 1.9(14) . . . . ?
C41 C42 C43 C44 -179.5(9) . . . . ?
C42 C43 C44 C45 -1.2(16) . . . . ?
C43 C44 C45 C46 0.5(16) . . . . ?
C44 C45 C46 N4 -0.4(17) . . . . ?
C42 N4 C46 C45 1.0(15) . . . . ?
Ag1 N4 C46 C45 176.1(8) . . . . ?
